data_2228350
loop_
_publ_author_name
'Matulkov\'a, Irena'
'C\'isa\<rov\'a, Ivana'
'N\<emec, Ivan'

_publ_section_title
;
 2-Phenylbiguanidinium hydrogen succinate methanol monosolvate
;
_journal_coeditor_code HB5725
_journal_issue 12
_journal_name_full 'Acta Crystallographica Section E'
_journal_page_first o3187
_journal_page_last o3188
_journal_paper_doi 10.1107/S160053681004585X
_journal_volume 66
_journal_year 2010
_chemical_formula_iupac 'C8 H12 N5 +, C4 H5 O4 -, C H4 O'
_chemical_formula_moiety 'C4 H5 O4, C8 H12 N5, C H4 O'
_chemical_formula_sum 'C13 H21 N5 O5'
_chemical_formula_weight 327.35
_chemical_name_systematic
;
2-Phenylbiguanidinium hydrogen succinate methanol monosolvate
;
_space_group_IT_number 14
_symmetry_cell_setting monoclinic
_symmetry_space_group_name_Hall '-P 2ybc'
_symmetry_space_group_name_H-M 'P 1 21/c 1'
_atom_sites_solution_hydrogens difmap
_atom_sites_solution_primary direct
_atom_sites_solution_secondary difmap
_cell_angle_alpha 90.00
_cell_angle_beta 94.0480(13)
_cell_angle_gamma 90.00
_cell_formula_units_Z 4
_cell_length_a 10.3280(3)
_cell_length_b 6.45900(10)
_cell_length_c 24.6770(6)
_cell_measurement_reflns_used 3693
_cell_measurement_temperature 293(2)
_cell_measurement_theta_max 27.1
_cell_measurement_theta_min 1
_cell_volume 1642.06(7)
_computing_cell_refinement 'COLLECT (Hooft, 1998) and DENZO (Otwinowski & Minor, 1997)'
_computing_data_collection 'COLLECT (Hooft, 1998) and DENZO (Otwinowski & Minor, 1997)'
_computing_data_reduction 'COLLECT (Hooft, 1998) and DENZO (Otwinowski & Minor, 1997)'
_computing_molecular_graphics 'PLATON (Spek, 2009)'
_computing_publication_material 'SHELXL97 (Sheldrick, 2008)'
_computing_structure_refinement 'SHELXL97 (Sheldrick, 2008)'
_computing_structure_solution 'SIR92 (Altomare <i>et al.</i>, 1994)'
_diffrn_ambient_temperature 293(2)
_diffrn_detector_area_resol_mean 9.091
_diffrn_measured_fraction_theta_full 0.985
_diffrn_measured_fraction_theta_max 0.985
_diffrn_measurement_device_type 'Nonius KappaCCD'
_diffrn_measurement_method '\w and \p scans to fill the Ewald sphere'
_diffrn_radiation_monochromator 'horizontally mounted graphite crystal'
_diffrn_radiation_source 'fine-focus sealed tube'
_diffrn_radiation_type MoK\a
_diffrn_radiation_wavelength 0.71073
_diffrn_reflns_av_R_equivalents 0.030
_diffrn_reflns_av_sigmaI/netI 0.0253
_diffrn_reflns_limit_h_max 13
_diffrn_reflns_limit_h_min -13
_diffrn_reflns_limit_k_max 8
_diffrn_reflns_limit_k_min -8
_diffrn_reflns_limit_l_max 31
_diffrn_reflns_limit_l_min -31
_diffrn_reflns_number 18123
_diffrn_reflns_theta_full 27.09
_diffrn_reflns_theta_max 27.09
_diffrn_reflns_theta_min 1.65
_diffrn_standards_number 0
_exptl_absorpt_coefficient_mu 0.103
_exptl_absorpt_correction_type none
_exptl_crystal_colour colourless
_exptl_crystal_density_diffrn 1.324
_exptl_crystal_density_method 'not measured'
_exptl_crystal_description plate
_exptl_crystal_F_000 696
_exptl_crystal_size_max 0.45
_exptl_crystal_size_mid 0.4
_exptl_crystal_size_min 0.18
_refine_diff_density_max 0.246
_refine_diff_density_min -0.226
_refine_ls_extinction_coef 0.055(7)
_refine_ls_extinction_expression Fc^*^=kFc[1+0.001xFc^2^\l^3^/sin(2\q)]^-1/4^
_refine_ls_extinction_method 'SHELXL97 (Sheldrick, 1997)'
_refine_ls_goodness_of_fit_ref 1.073
_refine_ls_hydrogen_treatment constr
_refine_ls_matrix_type full
_refine_ls_number_parameters 191
_refine_ls_number_reflns 3568
_refine_ls_number_restraints 0
_refine_ls_restrained_S_all 1.073
_refine_ls_R_factor_all 0.0723
_refine_ls_R_factor_gt 0.0561
_refine_ls_shift/su_max 0.001
_refine_ls_shift/su_mean 0.000
_refine_ls_structure_factor_coef Fsqd
_refine_ls_weighting_details 'calc w=1/[\s^2^(Fo^2^)+(0.1087P)^2^+0.1338P] where P=(Fo^2^+2Fc^2^)/3'
_refine_ls_weighting_scheme calc
_refine_ls_wR_factor_gt 0.1606
_refine_ls_wR_factor_ref 0.1741
_reflns_number_gt 2613
_reflns_number_total 3568
_reflns_threshold_expression I>2\s(I)
_cod_data_source_file hb5725.cif
_cod_data_source_block I
_cod_original_sg_symbol_H-M 'P 21/c'
_cod_database_code 2228350
_cod_database_fobs_code 2228350

loop_
_symmetry_equiv_pos_as_xyz
'x, y, z'
'-x, y+1/2, -z+1/2'
'-x, -y, -z'
'x, -y-1/2, z-1/2'

loop_
_atom_site_type_symbol
_atom_site_label
_atom_site_fract_x
_atom_site_fract_y
_atom_site_fract_z
_atom_site_U_iso_or_equiv
_atom_site_adp_type
_atom_site_calc_flag
_atom_site_refinement_flags
_atom_site_occupancy
_atom_site_disorder_assembly
_atom_site_disorder_group
N N1 0.20697(15) -0.1226(2) 0.77926(5) 0.0515(4) Uani d . 1 . .
H H1 0.1757 -0.1468 0.7435 0.062 Uiso d R 1 . .
N N2 0.07708(16) -0.3948(2) 0.79668(5) 0.0570(4) Uani d . 1 . .
H H2A 0.0599 -0.4106 0.7620 0.068 Uiso d R 1 . .
H H2B 0.0280 -0.4630 0.8208 0.068 Uiso d R 1 . .
N N3 0.18707(15) -0.2116(2) 0.86872(5) 0.0514(4) Uani d . 1 . .
N N4 0.16449(16) -0.2862(2) 0.95713(5) 0.0537(4) Uani d . 1 . .
H H4A 0.1524 -0.1453 0.9625 0.064 Uiso d R 1 . .
H H4B 0.1638 -0.3785 0.9874 0.064 Uiso d R 1 . .
N N5 0.18754(16) -0.5585(2) 0.90047(5) 0.0575(4) Uani d . 1 . .
H H5A 0.2005 -0.6075 0.8702 0.069 Uiso d R 1 . .
H H5B 0.1909 -0.6467 0.9288 0.069 Uiso d R 1 . .
C C1 0.15804(17) -0.2481(2) 0.81647(6) 0.0464(4) Uani d . 1 . .
C C2 0.17836(16) -0.3547(2) 0.90737(6) 0.0448(4) Uani d . 1 . .
O O1 -0.16551(14) -0.15632(17) 1.00242(4) 0.0577(4) Uani d . 1 . .
O O2 -0.16362(15) -0.43722(16) 0.95237(5) 0.0616(4) Uani d . 1 . .
H H2 -0.1523 -0.4961 0.9068 0.074 Uiso d R 1 . .
O O3 -0.10001(17) 0.1366(2) 0.81889(5) 0.0738(5) Uani d . 1 . .
O O4 -0.13315(14) 0.42420(17) 0.86173(4) 0.0598(4) Uani d . 1 . .
C C3 0.29311(18) 0.0463(2) 0.78891(6) 0.0519(4) Uani d . 1 . .
C C4 0.3920(2) 0.0464(3) 0.82884(8) 0.0687(6) Uani d . 1 . .
H H4 0.4044 -0.0663 0.8521 0.082 Uiso calc R 1 . .
C C5 0.4738(3) 0.2177(5) 0.83414(11) 0.0929(9) Uani d . 1 . .
H H5 0.5407 0.2191 0.8614 0.112 Uiso calc R 1 . .
C C6 0.4578(3) 0.3832(4) 0.80008(14) 0.0964(10) Uani d . 1 . .
H H6 0.5130 0.4967 0.8042 0.116 Uiso calc R 1 . .
C C7 0.3612(3) 0.3805(4) 0.76041(14) 0.0911(9) Uani d . 1 . .
H H7 0.3508 0.4928 0.7369 0.109 Uiso calc R 1 . .
C C8 0.2768(2) 0.2135(3) 0.75394(9) 0.0694(6) Uani d . 1 . .
H H8 0.2103 0.2139 0.7265 0.083 Uiso calc R 1 . .
C C9 -0.16134(17) -0.2385(2) 0.95785(6) 0.0464(4) Uani d . 1 . .
C C10 -0.15527(19) -0.1185(2) 0.90552(6) 0.0488(4) Uani d . 1 . .
H H10A -0.0830 -0.1701 0.8864 0.059 Uiso calc R 1 . .
H H10B -0.2341 -0.1447 0.8828 0.059 Uiso calc R 1 . .
C C11 -0.13977(19) 0.1122(2) 0.91303(6) 0.0462(4) Uani d . 1 . .
H H11A -0.2155 0.1663 0.9293 0.055 Uiso calc R 1 . .
H H11B -0.0647 0.1387 0.9379 0.055 Uiso calc R 1 . .
C C12 -0.12325(17) 0.2254(2) 0.86057(6) 0.0462(4) Uani d . 1 . .

loop_
_atom_site_aniso_label
_atom_site_aniso_U_11
_atom_site_aniso_U_22
_atom_site_aniso_U_33
_atom_site_aniso_U_12
_atom_site_aniso_U_13
_atom_site_aniso_U_23
N1 0.0785(10) 0.0498(8) 0.0273(6) -0.0067(6) 0.0109(6) 0.0028(5)
N2 0.0825(11) 0.0601(9) 0.0291(7) -0.0165(7) 0.0088(6) -0.0007(6)
N3 0.0828(10) 0.0438(7) 0.0288(7) -0.0077(7) 0.0109(6) 0.0018(5)
N4 0.0905(11) 0.0458(8) 0.0258(6) -0.0013(7) 0.0104(6) 0.0035(5)
N5 0.0926(12) 0.0439(8) 0.0368(7) 0.0057(7) 0.0099(7) 0.0031(6)
C1 0.0672(10) 0.0430(8) 0.0302(7) 0.0002(7) 0.0121(7) 0.0014(6)
C2 0.0593(10) 0.0457(8) 0.0300(7) -0.0025(7) 0.0065(6) 0.0021(6)
O1 0.1019(10) 0.0397(6) 0.0324(6) -0.0008(6) 0.0104(6) 0.0029(4)
O2 0.1145(11) 0.0315(6) 0.0402(6) -0.0014(6) 0.0168(6) 0.0058(4)
O3 0.1439(14) 0.0514(7) 0.0279(6) -0.0011(7) 0.0179(7) 0.0000(5)
O4 0.1054(10) 0.0345(6) 0.0410(6) -0.0023(6) 0.0155(6) 0.0084(4)
C3 0.0733(11) 0.0461(9) 0.0391(8) -0.0031(8) 0.0240(8) -0.0013(6)
C4 0.0815(14) 0.0792(14) 0.0468(10) -0.0154(10) 0.0140(10) 0.0015(9)
C5 0.0854(16) 0.119(2) 0.0775(16) -0.0400(15) 0.0293(13) -0.0254(15)
C6 0.105(2) 0.0770(16) 0.114(2) -0.0389(14) 0.0597(19) -0.0213(15)
C7 0.110(2) 0.0545(12) 0.116(2) -0.0070(12) 0.0548(19) 0.0143(13)
C8 0.0849(14) 0.0561(11) 0.0711(13) 0.0021(9) 0.0319(11) 0.0170(9)
C9 0.0715(11) 0.0329(7) 0.0357(8) 0.0001(7) 0.0097(7) 0.0041(6)
C10 0.0817(12) 0.0329(8) 0.0325(7) -0.0001(7) 0.0086(7) 0.0027(5)
C11 0.0779(11) 0.0335(7) 0.0281(7) -0.0031(7) 0.0087(7) 0.0026(5)
C12 0.0741(11) 0.0366(8) 0.0281(7) -0.0040(7) 0.0050(7) 0.0029(5)

loop_
_atom_type_symbol
_atom_type_description
_atom_type_scat_dispersion_real
_atom_type_scat_dispersion_imag
_atom_type_scat_source
C C 0.0033 0.0016 'International Tables Vol C Tables 4.2.6.8 and 6.1.1.4'
H H 0.0000 0.0000 'International Tables Vol C Tables 4.2.6.8 and 6.1.1.4'
N N 0.0061 0.0033 'International Tables Vol C Tables 4.2.6.8 and 6.1.1.4'
O O 0.0106 0.0060 'International Tables Vol C Tables 4.2.6.8 and 6.1.1.4'

loop_
_geom_angle_atom_site_label_1
_geom_angle_atom_site_label_2
_geom_angle_atom_site_label_3
_geom_angle_site_symmetry_1
_geom_angle_site_symmetry_3
_geom_angle
_geom_angle_publ_flag
C1 N1 C3 . . 127.49(14) n
C1 N1 H1 . . 115.0 no
C3 N1 H1 . . 117.4 no
C1 N2 H2A . . 121.6 no
C1 N2 H2B . . 117.6 no
H2A N2 H2B . . 119.8 no
C1 N3 C2 . . 123.36(14) n
C2 N4 H4A . . 119.0 no
C2 N4 H4B . . 121.6 no
H4A N4 H4B . . 119.4 no
C2 N5 H5A . . 120.7 no
C2 N5 H5B . . 121.7 no
H5A N5 H5B . . 117.2 no
N3 C1 N2 . . 125.19(14) n
N3 C1 N1 . . 119.06(15) n
N2 C1 N1 . . 115.64(14) n
N4 C2 N5 . . 117.58(14) n
N4 C2 N3 . . 116.65(14) n
N5 C2 N3 . . 125.71(13) n
C9 O2 H2 . . 114.2 n
C4 C3 C8 . . 119.99(19) no
C4 C3 N1 . . 123.32(16) n
C8 C3 N1 . . 116.63(18) n
C3 C4 C5 . . 119.0(2) no
C3 C4 H4 . . 120.5 no
C5 C4 H4 . . 120.5 no
C6 C5 C4 . . 121.2(3) no
C6 C5 H5 . . 119.4 no
C4 C5 H5 . . 119.4 no
C7 C6 C5 . . 119.3(2) no
C7 C6 H6 . . 120.3 no
C5 C6 H6 . . 120.3 no
C6 C7 C8 . . 121.3(2) no
C6 C7 H7 . . 119.4 no
C8 C7 H7 . . 119.4 no
C3 C8 C7 . . 119.1(2) no
C3 C8 H8 . . 120.4 no
C7 C8 H8 . . 120.4 no
O1 C9 O2 . . 121.57(13) n
O1 C9 C10 . . 123.48(13) n
O2 C9 C10 . . 114.95(13) n
C11 C10 C9 . . 114.32(12) no
C11 C10 H10A . . 108.7 no
C9 C10 H10A . . 108.7 no
C11 C10 H10B . . 108.7 no
C9 C10 H10B . . 108.7 no
H10A C10 H10B . . 107.6 no
C12 C11 C10 . . 113.04(12) no
C12 C11 H11A . . 109.0 no
C10 C11 H11A . . 109.0 no
C12 C11 H11B . . 109.0 no
C10 C11 H11B . . 109.0 no
H11A C11 H11B . . 107.8 no
O3 C12 O4 . . 120.62(13) n
O3 C12 C11 . . 122.59(14) n
O4 C12 C11 . . 116.78(12) n

loop_
_geom_bond_atom_site_label_1
_geom_bond_atom_site_label_2
_geom_bond_site_symmetry_2
_geom_bond_distance
_geom_bond_publ_flag
N1 C1 . 1.3495(19) n
N1 C3 . 1.417(2) n
N1 H1 . 0.9313 no
N2 C1 . 1.333(2) n
N2 H2A . 0.8679 no
N2 H2B . 0.9206 no
N3 C1 . 1.3242(19) n
N3 C2 . 1.3358(19) n
N4 C2 . 1.3223(18) n
N4 H4A . 0.9291 no
N4 H4B . 0.9561 no
N5 C2 . 1.331(2) n
N5 H5A . 0.8301 no
N5 H5B . 0.9016 no
O1 C9 . 1.2245(18) n
O2 C9 . 1.2909(19) n
O2 H2 . 1.2016 no
O3 C12 . 1.2164(18) n
O4 C12 . 1.2884(19) n
C3 C4 . 1.368(3) no
C3 C8 . 1.385(2) no
C4 C5 . 1.393(3) no
C4 H4 . 0.9300 no
C5 C6 . 1.363(4) no
C5 H5 . 0.9300 no
C6 C7 . 1.348(5) no
C6 H6 . 0.9300 no
C7 C8 . 1.389(4) no
C7 H7 . 0.9300 no
C8 H8 . 0.9300 no
C9 C10 . 1.511(2) no
C10 C11 . 1.509(2) no
C10 H10A . 0.9700 no
C10 H10B . 0.9700 no
C11 C12 . 1.5069(19) no
C11 H11A . 0.9700 no
C11 H11B . 0.9700 no

loop_
_geom_hbond_atom_site_label_D
_geom_hbond_atom_site_label_H
_geom_hbond_atom_site_label_A
_geom_hbond_site_symmetry_A
_geom_hbond_distance_DH
_geom_hbond_distance_HA
_geom_hbond_distance_DA
_geom_hbond_angle_DHA
N1 H1 O3 2_546 0.93 2.18 3.021(2) 149
N1 H1 O4 2_546 0.93 2.64 3.5217(17) 158
N2 H2A O3 2_546 0.87 2.09 2.8855(17) 152
N2 H2B O4 1_545 0.92 2.14 3.0248(19) 162
N4 H4A O1 3_557 0.93 2.13 3.0273(18) 161
N4 H4B O2 3_547 0.96 1.90 2.8605(16) 180
N5 H5B O1 3_547 0.90 2.15 3.0440(17) 170
O2 H2 O4 1_545 1.20 1.25 2.4500(16) 173
C6 H6 Cg1 2_656 0.93 3.10 3.676(2) 122

loop_
_cod_related_entry_id
_cod_related_entry_database
_cod_related_entry_code
1 ChemSpider 30656353
